data_2214767
loop_
_publ_author_name
'Ming-Guo Liu'
'Zuan Ma'
'Ting Xie'
'Zhen-Zhen Yang'

_publ_section_title
;Ethyl
 8-amino-2-(<i>o</i>-tolyloxy)-4-oxo-3-phenyl-3,4-dihydrothieno[2',3':2,3]thieno[4,5-<i>d</i>]pyrimidine-6-carboxylate
;
_journal_coeditor_code IS2198
_journal_issue 8
_journal_name_full 'Acta Crystallographica Section E'
_journal_page_first o3664
_journal_page_last o3664
_journal_paper_doi 10.1107/S1600536807036781
_journal_volume 63
_journal_year 2007
_chemical_formula_iupac 'C24 H19 N3 O4 S2'
_chemical_formula_moiety 'C24 H19 N3 O4 S2'
_chemical_formula_sum 'C24 H19 N3 O4 S2'
_chemical_formula_weight 477.54
_chemical_name_systematic
;
Ethyl 8-amino-2-(o-tolyloxy)-4-oxo-3-phenyl-3,4-dihydro-
thieno[2',3':2,3]thieno[4,5-d]pyrimidine-6-carboxylate
;
_space_group_IT_number 2
_symmetry_cell_setting triclinic
_symmetry_space_group_name_Hall '-P 1'
_symmetry_space_group_name_H-M 'P -1'
_atom_sites_solution_hydrogens geom
_atom_sites_solution_primary direct
_atom_sites_solution_secondary difmap
_audit_creation_method SHELXL-97
_cell_angle_alpha 104.4470(10)
_cell_angle_beta 97.1200(10)
_cell_angle_gamma 106.0410(10)
_cell_formula_units_Z 2
_cell_length_a 7.0996(6)
_cell_length_b 10.444(9)
_cell_length_c 16.9985(13)
_cell_measurement_reflns_used 2292
_cell_measurement_temperature 292(2)
_cell_measurement_theta_max 21.95
_cell_measurement_theta_min 2.13
_cell_volume 1147.6(10)
_computing_cell_refinement 'SAINT-Plus (Bruker, 2001)'
_computing_data_collection 'SMART (Bruker, 2001)'
_computing_data_reduction SAINT-Plus
_computing_molecular_graphics 'PLATON (Spek, 2003)'
_computing_publication_material 'SHELXTL (Sheldrick, 2001)'
_computing_structure_refinement 'SHELXL97 (Sheldrick, 1997)'
_computing_structure_solution 'SHELXS97 (Sheldrick, 1997)'
_diffrn_ambient_temperature 298(2)
_diffrn_measured_fraction_theta_full 0.985
_diffrn_measured_fraction_theta_max 0.985
_diffrn_measurement_device_type 'Bruker SMART CCD area-detector'
_diffrn_measurement_method '\f and \w'
_diffrn_radiation_monochromator graphite
_diffrn_radiation_source 'fine-focus sealed tube'
_diffrn_radiation_type MoK\a
_diffrn_radiation_wavelength 0.71073
_diffrn_reflns_av_R_equivalents 0.0582
_diffrn_reflns_av_sigmaI/netI 0.0757
_diffrn_reflns_limit_h_max 8
_diffrn_reflns_limit_h_min -8
_diffrn_reflns_limit_k_max 12
_diffrn_reflns_limit_k_min -12
_diffrn_reflns_limit_l_max 20
_diffrn_reflns_limit_l_min -20
_diffrn_reflns_number 9743
_diffrn_reflns_theta_full 25.00
_diffrn_reflns_theta_max 25.00
_diffrn_reflns_theta_min 2.13
_exptl_absorpt_coefficient_mu 0.269
_exptl_absorpt_correction_T_max 0.9736
_exptl_absorpt_correction_T_min 0.9238
_exptl_absorpt_correction_type multi-scan
_exptl_absorpt_process_details '(<i>SADABS</i>; Sheldrick, 1996)'
_exptl_crystal_colour colorless
_exptl_crystal_density_diffrn 1.382
_exptl_crystal_density_method 'not measured'
_exptl_crystal_description plate
_exptl_crystal_F_000 496
_exptl_crystal_size_max 0.30
_exptl_crystal_size_mid 0.20
_exptl_crystal_size_min 0.10
_refine_diff_density_max 0.270
_refine_diff_density_min -0.318
_refine_ls_extinction_method none
_refine_ls_goodness_of_fit_ref 1.043
_refine_ls_hydrogen_treatment constr
_refine_ls_matrix_type full
_refine_ls_number_parameters 300
_refine_ls_number_reflns 3980
_refine_ls_number_restraints 0
_refine_ls_restrained_S_all 1.043
_refine_ls_R_factor_all 0.1003
_refine_ls_R_factor_gt 0.0674
_refine_ls_shift/su_max 0.001
_refine_ls_shift/su_mean 0.000
_refine_ls_structure_factor_coef Fsqd
_refine_ls_weighting_details 'calc w=1/[\s^2^(Fo^2^)+(0.0925P)^2^] where P=(Fo^2^+2Fc^2^)/3'
_refine_ls_weighting_scheme calc
_refine_ls_wR_factor_gt 0.1634
_refine_ls_wR_factor_ref 0.1794
_reflns_number_gt 2644
_reflns_number_total 3980
_reflns_threshold_expression I>2\s(I)
_cod_data_source_file is2198.cif
_cod_data_source_block I
_cod_depositor_comments
;
The following automatic conversions were performed:
'_symmetry_cell_setting' value 'Triclinic' changed to 'triclinic'
according to '/home/saulius/struct/CIF-dictionaries/cif_core.dic'
dictionary named 'cif_core.dic' version 2.4.1 from 2010-06-29.

Automatic conversion script
Id: cif_fix_enum 1527 2010-12-29 10:47:43Z saulius 

The following automatic conversions were performed:

'_symmetry_cell_setting' value 'Triclinic' changed to 'triclinic'
according to /home/saulius/struct/CIF-dictionaries/cif_core.dic
dictionary named 'cif_core.dic' version 2.4.1 from 2010-06-29.

Automatic conversion script
Id: cif_fix_values 1715 2011-07-08 13:25:40Z adriana 
;
_cod_original_cell_volume 1147.5(10)
_cod_database_code 2214767
_cod_database_fobs_code 2214767

loop_
_symmetry_equiv_pos_as_xyz
'x, y, z'
'-x, -y, -z'

loop_
_atom_site_type_symbol
_atom_site_label
_atom_site_fract_x
_atom_site_fract_y
_atom_site_fract_z
_atom_site_U_iso_or_equiv
_atom_site_adp_type
_atom_site_calc_flag
_atom_site_refinement_flags
_atom_site_occupancy
C C1 0.9189(7) 1.1256(5) 0.6229(3) 0.0784(14) Uani d . 1
H H1 1.0236 1.1054 0.6504 0.094 Uiso calc R 1
C C2 0.9250(9) 1.1479(6) 0.5454(3) 0.1021(19) Uani d . 1
H H2 1.0353 1.1441 0.5217 0.122 Uiso calc R 1
C C3 0.7701(11) 1.1754(5) 0.5041(3) 0.0965(19) Uani d . 1
H H3 0.7751 1.1906 0.4527 0.116 Uiso calc R 1
C C4 0.6068(10) 1.1805(5) 0.5392(3) 0.0949(18) Uani d . 1
H H4 0.5012 1.1990 0.5110 0.114 Uiso calc R 1
C C5 0.5974(8) 1.1584(4) 0.6161(3) 0.0774(14) Uani d . 1
H H5 0.4855 1.1602 0.6390 0.093 Uiso calc R 1
C C6 0.7567(6) 1.1337(4) 0.6580(2) 0.0543(10) Uani d . 1
C C7 0.8496(5) 1.2306(4) 0.8098(2) 0.0451(9) Uani d . 1
C C8 0.6680(5) 0.9832(3) 0.7488(2) 0.0447(9) Uani d . 1
C C9 0.7561(5) 1.0601(3) 0.88721(19) 0.0388(8) Uani d . 1
C C10 0.8443(5) 1.1936(4) 0.8855(2) 0.0456(9) Uani d . 1
C C11 0.5062(6) 0.7475(4) 0.6740(2) 0.0509(10) Uani d . 1
C C12 0.3264(7) 0.7053(5) 0.6964(3) 0.0694(12) Uani d . 1
H H12 0.2603 0.7684 0.7157 0.083 Uiso calc R 1
C C13 0.2456(8) 0.5640(6) 0.6891(3) 0.0939(17) Uani d . 1
H H13 0.1256 0.5314 0.7055 0.113 Uiso calc R 1
C C14 0.3440(12) 0.4740(5) 0.6578(4) 0.111(2) Uani d . 1
H H14 0.2881 0.3792 0.6508 0.133 Uiso calc R 1
C C15 0.5262(10) 0.5225(5) 0.6362(4) 0.1013(18) Uani d . 1
H H15 0.5923 0.4595 0.6164 0.122 Uiso calc R 1
C C16 0.6118(7) 0.6600(4) 0.6431(3) 0.0647(11) Uani d . 1
C C17 0.8087(8) 0.7118(6) 0.6181(4) 0.113(2) Uani d . 1
H H17A 0.9056 0.7778 0.6655 0.170 Uiso calc R 1
H H17B 0.7907 0.7561 0.5758 0.170 Uiso calc R 1
H H17C 0.8553 0.6345 0.5969 0.170 Uiso calc R 1
C C18 0.8776(5) 1.1747(4) 1.0281(2) 0.0447(9) Uani d . 1
C C19 0.7735(5) 1.0482(3) 0.9699(2) 0.0406(8) Uani d . 1
C C20 0.7077(5) 0.9386(4) 1.0068(2) 0.0435(8) Uani d . 1
C C21 0.7692(5) 0.9872(4) 1.0933(2) 0.0472(9) Uani d . 1
C C22 0.7380(6) 0.9123(4) 1.1549(2) 0.0517(9) Uani d . 1
C C23 0.6039(7) 0.6880(4) 1.1759(2) 0.0606(11) Uani d . 1
H H23A 0.7302 0.6987 1.2104 0.073 Uiso calc R 1
H H23B 0.5168 0.7154 1.2118 0.073 Uiso calc R 1
C C24 0.5102(9) 0.5422(5) 1.1241(3) 0.1020(18) Uani d . 1
H H24A 0.3903 0.5341 1.0875 0.153 Uiso calc R 1
H H24B 0.4775 0.4834 1.1591 0.153 Uiso calc R 1
H H24C 0.6018 0.5140 1.0920 0.153 Uiso calc R 1
N N1 0.7524(4) 1.1129(3) 0.74015(16) 0.0473(7) Uani d . 1
O O1 0.9230(4) 1.3454(3) 0.80035(16) 0.0630(8) Uani d . 1
N N2 0.6637(4) 0.9504(3) 0.81807(16) 0.0436(7) Uani d . 1
O O2 0.5882(4) 0.8878(2) 0.67519(14) 0.0580(7) Uani d . 1
N N3 0.6009(5) 0.8069(3) 0.96004(18) 0.0546(8) Uani d . 1
H H3A 0.5636 0.7426 0.9835 0.066 Uiso calc R 1
H H3B 0.5702 0.7873 0.9069 0.066 Uiso calc R 1
O O4 0.7953(5) 0.9629(3) 1.22886(16) 0.0710(8) Uani d . 1
O O5 0.6378(4) 0.7756(3) 1.11951(15) 0.0570(7) Uani d . 1
S S1 0.90384(15) 1.16428(10) 1.12772(6) 0.0569(3) Uani d . 1
S S2 0.95315(15) 1.30932(10) 0.98436(6) 0.0562(3) Uani d . 1

loop_
_atom_site_aniso_label
_atom_site_aniso_U_11
_atom_site_aniso_U_22
_atom_site_aniso_U_33
_atom_site_aniso_U_12
_atom_site_aniso_U_13
_atom_site_aniso_U_23
C1 0.065(3) 0.109(4) 0.055(3) 0.007(3) 0.010(2) 0.040(3)
C2 0.090(4) 0.135(5) 0.067(3) -0.001(4) 0.017(3) 0.047(3)
C3 0.136(5) 0.088(4) 0.052(3) 0.007(4) 0.004(3) 0.038(3)
C4 0.149(6) 0.094(4) 0.053(3) 0.064(4) -0.010(3) 0.027(3)
C5 0.110(4) 0.080(3) 0.052(3) 0.055(3) 0.003(3) 0.017(2)
C6 0.075(3) 0.042(2) 0.042(2) 0.0100(19) 0.002(2) 0.0180(17)
C7 0.045(2) 0.044(2) 0.045(2) 0.0117(17) 0.0040(16) 0.0163(17)
C8 0.050(2) 0.041(2) 0.041(2) 0.0144(17) 0.0051(16) 0.0103(16)
C9 0.0333(18) 0.049(2) 0.0382(18) 0.0165(16) 0.0072(15) 0.0161(16)
C10 0.041(2) 0.046(2) 0.044(2) 0.0119(17) 0.0012(16) 0.0091(16)
C11 0.068(3) 0.043(2) 0.0343(18) 0.0112(19) 0.0013(18) 0.0106(16)
C12 0.066(3) 0.079(3) 0.060(3) 0.014(2) 0.014(2) 0.023(2)
C13 0.092(4) 0.093(4) 0.077(3) -0.013(3) 0.011(3) 0.040(3)
C14 0.166(7) 0.046(3) 0.085(4) -0.007(4) -0.010(4) 0.021(3)
C15 0.139(5) 0.058(3) 0.104(4) 0.031(3) 0.026(4) 0.019(3)
C16 0.080(3) 0.054(3) 0.059(3) 0.022(2) 0.012(2) 0.015(2)
C17 0.096(4) 0.137(5) 0.128(5) 0.056(4) 0.049(4) 0.042(4)
C18 0.0339(19) 0.056(2) 0.0433(19) 0.0166(17) 0.0061(15) 0.0109(17)
C19 0.0374(19) 0.048(2) 0.0426(19) 0.0195(16) 0.0077(16) 0.0186(17)
C20 0.039(2) 0.058(2) 0.0403(19) 0.0239(18) 0.0071(16) 0.0159(17)
C21 0.043(2) 0.058(2) 0.044(2) 0.0188(18) 0.0059(16) 0.0187(17)
C22 0.053(2) 0.067(3) 0.044(2) 0.029(2) 0.0108(18) 0.0201(19)
C23 0.070(3) 0.071(3) 0.054(2) 0.029(2) 0.018(2) 0.033(2)
C24 0.146(5) 0.076(3) 0.070(3) 0.011(3) 0.010(3) 0.030(3)
N1 0.0583(19) 0.0426(17) 0.0393(16) 0.0133(15) 0.0054(14) 0.0149(13)
O1 0.0733(19) 0.0456(15) 0.0613(17) 0.0070(14) 0.0033(14) 0.0189(13)
N2 0.0517(18) 0.0399(16) 0.0371(16) 0.0140(14) 0.0038(13) 0.0110(13)
O2 0.086(2) 0.0418(14) 0.0378(14) 0.0111(13) 0.0043(13) 0.0125(11)
N3 0.066(2) 0.0498(18) 0.0440(17) 0.0142(16) 0.0050(15) 0.0153(14)
O4 0.092(2) 0.0792(19) 0.0401(15) 0.0242(16) 0.0034(14) 0.0224(14)
O5 0.0678(18) 0.0602(17) 0.0447(14) 0.0181(14) 0.0101(13) 0.0222(13)
S1 0.0593(7) 0.0654(7) 0.0403(5) 0.0167(5) 0.0036(4) 0.0125(5)
S2 0.0615(7) 0.0490(6) 0.0480(6) 0.0095(5) 0.0016(5) 0.0109(4)

loop_
_atom_type_symbol
_atom_type_description
_atom_type_scat_dispersion_real
_atom_type_scat_dispersion_imag
_atom_type_scat_source
C C 0.0033 0.0016 'International Tables Vol C Tables 4.2.6.8 and 6.1.1.4'
H H 0.0000 0.0000 'International Tables Vol C Tables 4.2.6.8 and 6.1.1.4'
N N 0.0061 0.0033 'International Tables Vol C Tables 4.2.6.8 and 6.1.1.4'
O O 0.0106 0.0060 'International Tables Vol C Tables 4.2.6.8 and 6.1.1.4'
S S 0.1246 0.1234 'International Tables Vol C Tables 4.2.6.8 and 6.1.1.4'

loop_
_geom_angle_atom_site_label_1
_geom_angle_atom_site_label_2
_geom_angle_atom_site_label_3
_geom_angle
C6 C1 C2 119.3(5)
C6 C1 H1 120.3
C2 C1 H1 120.3
C3 C2 C1 120.5(5)
C3 C2 H2 119.7
C1 C2 H2 119.7
C2 C3 C4 119.6(5)
C2 C3 H3 120.2
C4 C3 H3 120.2
C3 C4 C5 120.9(5)
C3 C4 H4 119.6
C5 C4 H4 119.6
C6 C5 C4 119.0(5)
C6 C5 H5 120.5
C4 C5 H5 120.5
C1 C6 C5 120.6(4)
C1 C6 N1 119.3(4)
C5 C6 N1 120.1(4)
O1 C7 N1 120.2(3)
O1 C7 C10 128.9(3)
N1 C7 C10 110.9(3)
N2 C8 O2 121.7(3)
N2 C8 N1 127.2(3)
O2 C8 N1 111.1(3)
N2 C9 C10 123.7(3)
N2 C9 C19 123.5(3)
C10 C9 C19 112.7(3)
C9 C10 C7 122.9(3)
C9 C10 S2 112.4(3)
C7 C10 S2 124.6(3)
C12 C11 C16 124.7(4)
C12 C11 O2 119.7(4)
C16 C11 O2 115.4(3)
C11 C12 C13 117.5(5)
C11 C12 H12 121.2
C13 C12 H12 121.2
C14 C13 C12 119.4(5)
C14 C13 H13 120.3
C12 C13 H13 120.3
C13 C14 C15 120.6(5)
C13 C14 H14 119.7
C15 C14 H14 119.7
C16 C15 C14 121.9(5)
C16 C15 H15 119.1
C14 C15 H15 119.1
C15 C16 C11 115.7(4)
C15 C16 C17 121.7(5)
C11 C16 C17 122.6(4)
C16 C17 H17A 109.5
C16 C17 H17B 109.5
H17A C17 H17B 109.5
C16 C17 H17C 109.5
H17A C17 H17C 109.5
H17B C17 H17C 109.5
C19 C18 S1 112.8(3)
C19 C18 S2 113.0(3)
S1 C18 S2 134.2(2)
C18 C19 C9 111.4(3)
C18 C19 C20 112.5(3)
C9 C19 C20 136.0(3)
N3 C20 C21 127.0(3)
N3 C20 C19 121.6(3)
C21 C20 C19 111.4(3)
C20 C21 C22 129.9(3)
C20 C21 S1 111.7(3)
C22 C21 S1 118.4(3)
O4 C22 O5 122.4(3)
O4 C22 C21 125.6(4)
O5 C22 C21 112.0(3)
C24 C23 O5 107.6(3)
C24 C23 H23A 110.2
O5 C23 H23A 110.2
C24 C23 H23B 110.2
O5 C23 H23B 110.2
H23A C23 H23B 108.5
C23 C24 H24A 109.5
C23 C24 H24B 109.5
H24A C24 H24B 109.5
C23 C24 H24C 109.5
H24A C24 H24C 109.5
H24B C24 H24C 109.5
C8 N1 C7 121.5(3)
C8 N1 C6 121.5(3)
C7 N1 C6 116.9(3)
C8 N2 C9 113.8(3)
C8 O2 C11 117.6(3)
C20 N3 H3A 120.0
C20 N3 H3B 120.0
H3A N3 H3B 120.0
C22 O5 C23 116.8(3)
C18 S1 C21 91.53(17)
C18 S2 C10 90.37(17)

loop_
_geom_bond_atom_site_label_1
_geom_bond_atom_site_label_2
_geom_bond_distance
C1 C6 1.374(6)
C1 C2 1.398(6)
C1 H1 0.9300
C2 C3 1.366(8)
C2 H2 0.9300
C3 C4 1.375(7)
C3 H3 0.9300
C4 C5 1.390(6)
C4 H4 0.9300
C5 C6 1.381(6)
C5 H5 0.9300
C6 N1 1.468(4)
C7 O1 1.227(4)
C7 N1 1.411(4)
C7 C10 1.436(5)
C8 N2 1.307(4)
C8 O2 1.330(4)
C8 N1 1.375(4)
C9 N2 1.359(4)
C9 C10 1.371(5)
C9 C19 1.434(4)
C10 S2 1.740(3)
C11 C12 1.364(5)
C11 C16 1.382(6)
C11 O2 1.414(4)
C12 C13 1.395(7)
C12 H12 0.9300
C13 C14 1.364(8)
C13 H13 0.9300
C14 C15 1.382(8)
C14 H14 0.9300
C15 C16 1.364(6)
C15 H15 0.9300
C16 C17 1.508(6)
C17 H17A 0.9600
C17 H17B 0.9600
C17 H17C 0.9600
C18 C19 1.378(5)
C18 S1 1.715(3)
C18 S2 1.738(4)
C19 C20 1.434(5)
C20 N3 1.352(5)
C20 C21 1.400(5)
C21 C22 1.458(5)
C21 S1 1.738(4)
C22 O4 1.204(4)
C22 O5 1.345(4)
C23 C24 1.470(6)
C23 O5 1.480(4)
C23 H23A 0.9700
C23 H23B 0.9700
C24 H24A 0.9600
C24 H24B 0.9600
C24 H24C 0.9600
N3 H3A 0.8600
N3 H3B 0.8600

loop_
_geom_hbond_atom_site_label_D
_geom_hbond_atom_site_label_H
_geom_hbond_atom_site_label_A
_geom_hbond_distance_DH
_geom_hbond_distance_HA
_geom_hbond_distance_DA
_geom_hbond_angle_DHA
N3 H3A O5 0.86 2.22 2.799(4) 124
N3 H3B N2 0.86 2.56 3.158(4) 128

loop_
_geom_torsion_atom_site_label_1
_geom_torsion_atom_site_label_2
_geom_torsion_atom_site_label_3
_geom_torsion_atom_site_label_4
_geom_torsion
C6 C1 C2 C3 -1.0(8)
C1 C2 C3 C4 -0.3(8)
C2 C3 C4 C5 0.2(8)
C3 C4 C5 C6 1.2(7)
C2 C1 C6 C5 2.4(7)
C2 C1 C6 N1 -178.8(4)
C4 C5 C6 C1 -2.5(6)
C4 C5 C6 N1 178.7(4)
N2 C9 C10 C7 -0.7(5)
C19 C9 C10 C7 178.7(3)
N2 C9 C10 S2 -179.0(3)
C19 C9 C10 S2 0.4(4)
O1 C7 C10 C9 179.8(4)
N1 C7 C10 C9 0.4(5)
O1 C7 C10 S2 -2.1(6)
N1 C7 C10 S2 178.5(3)
C16 C11 C12 C13 1.4(6)
O2 C11 C12 C13 176.0(4)
C11 C12 C13 C14 -2.2(7)
C12 C13 C14 C15 2.5(8)
C13 C14 C15 C16 -1.8(9)
C14 C15 C16 C11 0.8(8)
C14 C15 C16 C17 -178.8(5)
C12 C11 C16 C15 -0.7(6)
O2 C11 C16 C15 -175.5(4)
C12 C11 C16 C17 179.0(4)
O2 C11 C16 C17 4.2(6)
S1 C18 C19 C9 -179.3(2)
S2 C18 C19 C9 0.7(4)
S1 C18 C19 C20 1.4(4)
S2 C18 C19 C20 -178.6(2)
N2 C9 C19 C18 178.7(3)
C10 C9 C19 C18 -0.7(4)
N2 C9 C19 C20 -2.3(6)
C10 C9 C19 C20 178.3(4)
C18 C19 C20 N3 179.2(3)
C9 C19 C20 N3 0.3(6)
C18 C19 C20 C21 -1.1(4)
C9 C19 C20 C21 179.9(4)
N3 C20 C21 C22 0.5(6)
C19 C20 C21 C22 -179.1(3)
N3 C20 C21 S1 180.0(3)
C19 C20 C21 S1 0.3(4)
C20 C21 C22 O4 -179.4(4)
S1 C21 C22 O4 1.2(5)
C20 C21 C22 O5 1.5(5)
S1 C21 C22 O5 -177.9(2)
N2 C8 N1 C7 0.3(6)
O2 C8 N1 C7 -178.9(3)
N2 C8 N1 C6 176.4(4)
O2 C8 N1 C6 -2.8(5)
O1 C7 N1 C8 -179.7(3)
C10 C7 N1 C8 -0.2(5)
O1 C7 N1 C6 4.1(5)
C10 C7 N1 C6 -176.4(3)
C1 C6 N1 C8 -91.1(5)
C5 C6 N1 C8 87.7(4)
C1 C6 N1 C7 85.1(4)
C5 C6 N1 C7 -96.1(4)
O2 C8 N2 C9 178.6(3)
N1 C8 N2 C9 -0.5(5)
C10 C9 N2 C8 0.7(5)
C19 C9 N2 C8 -178.7(3)
N2 C8 O2 C11 -3.0(5)
N1 C8 O2 C11 176.3(3)
C12 C11 O2 C8 74.9(4)
C16 C11 O2 C8 -110.0(4)
O4 C22 O5 C23 -1.3(5)
C21 C22 O5 C23 177.8(3)
C24 C23 O5 C22 -174.7(4)
C19 C18 S1 C21 -1.0(3)
S2 C18 S1 C21 178.9(3)
C20 C21 S1 C18 0.4(3)
C22 C21 S1 C18 179.9(3)
C19 C18 S2 C10 -0.4(3)
S1 C18 S2 C10 179.6(3)
C9 C10 S2 C18 0.0(3)
C7 C10 S2 C18 -178.3(3)

loop_
_cod_related_entry_id
_cod_related_entry_database
_cod_related_entry_code
1 ChemSpider 21123829
